data_7102553
loop_
_publ_author_name
'Takemoto, Shin'
'Tanaka, Shinpei'
'Mizobe, Yasushi'
'Hidai, Masanobu'

_publ_section_title
;
 Ti-Mo heterobimetallic thiacalix[4]arene complex containing an unusual
 alpha-agostic micro2-eta5:eta2-cyclopentadienyl ligand.
;
_journal_issue 7
_journal_name_full 'Chemical communications (Cambridge, England)'
_journal_page_first 838
_journal_page_last 839
_journal_paper_doi 10.1039/b316972c
_journal_year 2004
_chemical_formula_sum 'C64 H75 Mo O4 P2 S4 Ti'
_chemical_formula_weight 1242.33
_chemical_name_systematic
;
?
;
_space_group_IT_number 61
_symmetry_cell_setting orthorhombic
_symmetry_space_group_name_Hall '-P 2ac 2ab'
_symmetry_space_group_name_H-M 'P b c a'
_atom_sites_solution_hydrogens geom
_atom_sites_solution_primary direct
_atom_sites_solution_secondary difmap
_audit_creation_method SHELXL-97
_cell_angle_alpha 90.00
_cell_angle_beta 90.00
_cell_angle_gamma 90.00
_cell_formula_units_Z 8
_cell_length_a 23.430(10)
_cell_length_b 23.594(11)
_cell_length_c 22.051(9)
_cell_measurement_temperature 293(2)
_cell_volume 12190(9)
_computing_structure_refinement 'SHELXL-97 (Sheldrick, 1997)'
_computing_structure_solution 'SHELXS-97 (Sheldrick, 1990)'
_diffrn_ambient_temperature 293(2)
_diffrn_measured_fraction_theta_full 0.958
_diffrn_measured_fraction_theta_max 0.958
_diffrn_measurement_device_type 'Rigaku Mercury CCD'
_diffrn_measurement_method \w
_diffrn_radiation_monochromator graphite
_diffrn_radiation_source 'fine-focus sealed tube'
_diffrn_radiation_type MoK\a
_diffrn_radiation_wavelength 0.71070
_diffrn_reflns_av_R_equivalents 0.2589
_diffrn_reflns_av_sigmaI/netI 0.1572
_diffrn_reflns_limit_h_max 26
_diffrn_reflns_limit_h_min -25
_diffrn_reflns_limit_k_max 28
_diffrn_reflns_limit_k_min -28
_diffrn_reflns_limit_l_max 26
_diffrn_reflns_limit_l_min -25
_diffrn_reflns_number 70858
_diffrn_reflns_theta_full 25.00
_diffrn_reflns_theta_max 25.00
_diffrn_reflns_theta_min 4.01
_exptl_absorpt_coefficient_mu 0.572
_exptl_absorpt_correction_T_max 0.9721
_exptl_absorpt_correction_T_min 0.8945
_exptl_absorpt_correction_type empirical
_exptl_crystal_colour 'dark blue'
_exptl_crystal_density_diffrn 1.354
_exptl_crystal_density_method 'not measured'
_exptl_crystal_description plate
_exptl_crystal_F_000 5192
_exptl_crystal_size_max 0.20
_exptl_crystal_size_mid 0.20
_exptl_crystal_size_min 0.05
_refine_diff_density_max 0.699
_refine_diff_density_min -0.526
_refine_diff_density_rms 0.125
_refine_ls_extinction_method none
_refine_ls_goodness_of_fit_ref 1.280
_refine_ls_hydrogen_treatment mixed
_refine_ls_matrix_type full
_refine_ls_number_parameters 676
_refine_ls_number_reflns 10290
_refine_ls_number_restraints 0
_refine_ls_restrained_S_all 1.280
_refine_ls_R_factor_all 0.2346
_refine_ls_R_factor_gt 0.1726
_refine_ls_shift/su_max 0.000
_refine_ls_shift/su_mean 0.000
_refine_ls_structure_factor_coef Fsqd
_refine_ls_weighting_details 'calc w=1/[\s^2^(Fo^2^)+(0.0267P)^2^+195.0306P] where P=(Fo^2^+2Fc^2^)/3'
_refine_ls_weighting_scheme calc
_refine_ls_wR_factor_gt 0.2641
_refine_ls_wR_factor_ref 0.2878
_reflns_number_gt 6753
_reflns_number_total 10290
_reflns_threshold_expression >2sigma(I)
_cod_data_source_file b316972c.txt
_cod_data_source_block '[TC4A-(O)4Ti(mu2-eta5:eta1-C5H5)MoH(PMe2Ph)2](4)'
_cod_original_sg_symbol_H-M 'P bca'
_cod_database_code 7102553

loop_
_symmetry_equiv_pos_as_xyz
'x, y, z'
'-x+1/2, y+1/2, z'
'x, -y+1/2, z+1/2'
'-x+1/2, -y, z+1/2'
'-x, -y, -z'
'x-1/2, -y-1/2, -z'
'-x, y-1/2, -z-1/2'
'x-1/2, y, -z-1/2'

loop_
_atom_site_label
_atom_site_type_symbol
_atom_site_fract_x
_atom_site_fract_y
_atom_site_fract_z
_atom_site_U_iso_or_equiv
_atom_site_adp_type
_atom_site_occupancy
_atom_site_symmetry_multiplicity
_atom_site_calc_flag
_atom_site_refinement_flags
Mo1 Mo 0.07072(5) 0.65800(5) 0.95375(5) 0.0301(3) Uani 1 1 d .
Ti1 Ti 0.12404(11) 0.68201(11) 1.06077(10) 0.0306(6) Uani 1 1 d .
S1 S 0.12930(16) 0.70495(17) 0.88179(15) 0.0339(9) Uani 1 1 d .
S2 S 0.08081(16) 0.85419(16) 1.05380(16) 0.0383(10) Uani 1 1 d .
S3 S 0.2076(2) 0.71971(18) 1.20521(17) 0.0478(12) Uani 1 1 d .
S4 S 0.27613(19) 0.58376(17) 1.02548(17) 0.0431(10) Uani 1 1 d .
P1 P -0.02281(18) 0.70937(17) 0.92919(17) 0.0367(10) Uani 1 1 d .
P2 P 0.08340(18) 0.56834(17) 0.90390(17) 0.0363(10) Uani 1 1 d .
O1 O 0.0981(4) 0.7353(4) 0.9969(4) 0.030(2) Uani 1 1 d .
O2 O 0.1126(4) 0.7465(4) 1.1128(4) 0.035(2) Uani 1 1 d .
O3 O 0.2071(4) 0.6806(4) 1.0807(4) 0.035(2) Uani 1 1 d .
O4 O 0.1581(4) 0.6419(4) 0.9847(4) 0.029(2) Uani 1 1 d .
C1 C -0.0249(7) 0.7856(6) 0.9422(7) 0.051(4) Uani 1 1 d .
H1A H -0.0279 0.8049 0.9041 0.076 Uiso 1 1 calc R
H1B H 0.0094 0.7972 0.9625 0.076 Uiso 1 1 calc R
H1C H -0.0573 0.7947 0.9670 0.076 Uiso 1 1 calc R
C2 C -0.0396(8) 0.7079(7) 0.8523(6) 0.053(5) Uani 1 1 d .
H2A H -0.0527 0.7446 0.8399 0.079 Uiso 1 1 calc R
H2B H -0.0691 0.6804 0.8453 0.079 Uiso 1 1 calc R
H2C H -0.0063 0.6978 0.8294 0.079 Uiso 1 1 calc R
C3 C 0.0417(9) 0.5071(7) 0.9308(8) 0.068(6) Uani 1 1 d .
H3A H 0.0029 0.5185 0.9375 0.103 Uiso 1 1 calc R
H3B H 0.0577 0.4934 0.9681 0.103 Uiso 1 1 calc R
H3C H 0.0428 0.4776 0.9009 0.103 Uiso 1 1 calc R
C4 C 0.1609(7) 0.5388(7) 0.9000(7) 0.051(5) Uani 1 1 d .
H4A H 0.1608 0.5034 0.8786 0.076 Uiso 1 1 calc R
H4B H 0.1751 0.5330 0.9404 0.076 Uiso 1 1 calc R
H4C H 0.1849 0.5654 0.8792 0.076 Uiso 1 1 calc R
C5 C 0.2323(10) 0.9124(10) 0.8356(11) 0.107(9) Uani 1 1 d .
H5A H 0.2460 0.9434 0.8114 0.161 Uiso 1 1 calc R
H5B H 0.2340 0.8780 0.8123 0.161 Uiso 1 1 calc R
H5C H 0.2557 0.9085 0.8710 0.161 Uiso 1 1 calc R
C6 C 0.1268(13) 0.9289(12) 0.8044(12) 0.158(15) Uani 1 1 d .
H6A H 0.1371 0.9605 0.7791 0.237 Uiso 1 1 calc R
H6B H 0.0890 0.9346 0.8201 0.237 Uiso 1 1 calc R
H6C H 0.1276 0.8947 0.7809 0.237 Uiso 1 1 calc R
C7 C 0.1715(15) 0.9801(9) 0.8861(11) 0.167(16) Uani 1 1 d .
H7A H 0.1836 1.0083 0.8575 0.251 Uiso 1 1 calc R
H7B H 0.1985 0.9780 0.9187 0.251 Uiso 1 1 calc R
H7C H 0.1347 0.9901 0.9019 0.251 Uiso 1 1 calc R
C8 C 0.2555(15) 0.9809(10) 1.1375(19) 0.26(3) Uani 1 1 d .
H8A H 0.2600 0.9764 1.0945 0.393 Uiso 1 1 calc R
H8B H 0.2797 1.0110 1.1514 0.393 Uiso 1 1 calc R
H8C H 0.2165 0.9900 1.1464 0.393 Uiso 1 1 calc R
C9 C 0.2615(16) 0.9433(14) 1.2320(11) 0.186(17) Uani 1 1 d .
H9A H 0.2703 0.9106 1.2561 0.280 Uiso 1 1 calc R
H9B H 0.2223 0.9538 1.2383 0.280 Uiso 1 1 calc R
H9C H 0.2858 0.9742 1.2436 0.280 Uiso 1 1 calc R
C10 C 0.3329(11) 0.9144(10) 1.1643(12) 0.119(10) Uani 1 1 d .
H10A H 0.3394 0.8805 1.1873 0.179 Uiso 1 1 calc R
H10B H 0.3553 0.9448 1.1809 0.179 Uiso 1 1 calc R
H10C H 0.3438 0.9082 1.1228 0.179 Uiso 1 1 calc R
C11 C 0.4507(8) 0.6493(9) 1.2222(8) 0.071(6) Uani 1 1 d .
H11A H 0.4640 0.6642 1.1842 0.107 Uiso 1 1 calc R
H11B H 0.4825 0.6357 1.2454 0.107 Uiso 1 1 calc R
H11C H 0.4316 0.6788 1.2444 0.107 Uiso 1 1 calc R
C12 C 0.3886(10) 0.5757(12) 1.2680(9) 0.125(11) Uani 1 1 d .
H12A H 0.3652 0.6027 1.2889 0.187 Uiso 1 1 calc R
H12B H 0.4206 0.5658 1.2930 0.187 Uiso 1 1 calc R
H12C H 0.3666 0.5423 1.2595 0.187 Uiso 1 1 calc R
C13 C 0.4456(11) 0.5551(13) 1.1806(11) 0.147(14) Uani 1 1 d .
H13A H 0.4599 0.5689 1.1426 0.221 Uiso 1 1 calc R
H13B H 0.4229 0.5218 1.1738 0.221 Uiso 1 1 calc R
H13C H 0.4771 0.5458 1.2067 0.221 Uiso 1 1 calc R
C14 C 0.3654(10) 0.6960(11) 0.7981(7) 0.108(10) Uani 1 1 d .
H14A H 0.3280 0.7063 0.7843 0.162 Uiso 1 1 calc R
H14B H 0.3714 0.6563 0.7915 0.162 Uiso 1 1 calc R
H14C H 0.3935 0.7173 0.7760 0.162 Uiso 1 1 calc R
C15 C 0.3664(11) 0.7740(10) 0.8612(10) 0.114(10) Uani 1 1 d .
H15A H 0.3702 0.7870 0.9023 0.171 Uiso 1 1 calc R
H15B H 0.3302 0.7858 0.8453 0.171 Uiso 1 1 calc R
H15C H 0.3965 0.7898 0.8370 0.171 Uiso 1 1 calc R
C16 C 0.4260(8) 0.6942(11) 0.8892(8) 0.097(9) Uani 1 1 d .
H16A H 0.4241 0.7032 0.9316 0.145 Uiso 1 1 calc R
H16B H 0.4558 0.7160 0.8705 0.145 Uiso 1 1 calc R
H16C H 0.4340 0.6545 0.8843 0.145 Uiso 1 1 calc R
C17 C 0.1679(8) 0.9243(7) 0.8554(7) 0.049(4) Uani 1 1 d .
C18 C 0.2706(8) 0.9300(9) 1.1671(9) 0.063(5) Uani 1 1 d .
C19 C 0.4092(8) 0.6006(8) 1.2104(8) 0.055(5) Uani 1 1 d .
C20 C 0.3703(7) 0.7079(10) 0.8598(7) 0.060(6) Uani 1 1 d .
C21 C 0.0519(6) 0.6180(7) 1.0480(8) 0.043(4) Uani 1 1 d .
C22 C 0.0296(8) 0.6531(8) 1.0910(7) 0.052(5) Uani 1 1 d .
H22 H -0.0013 0.6776 1.0870 0.062 Uiso 1 1 calc R
C23 C 0.0615(9) 0.6448(7) 1.1400(7) 0.061(6) Uani 1 1 d .
H23 H 0.0558 0.6630 1.1769 0.073 Uiso 1 1 calc R
C24 C 0.1067(8) 0.6032(8) 1.1284(7) 0.057(5) Uani 1 1 d .
H24 H 0.1346 0.5907 1.1553 0.068 Uiso 1 1 calc R
C25 C 0.0993(7) 0.5874(7) 1.0721(6) 0.041(4) Uani 1 1 d .
H25 H 0.1212 0.5609 1.0513 0.049 Uiso 1 1 calc R
C26 C -0.0953(6) 0.6876(7) 0.9585(7) 0.044(4) Uani 1 1 d .
C27 C -0.1477(7) 0.7202(7) 0.9503(8) 0.054(5) Uani 1 1 d .
H27 H -0.1441 0.7538 0.9285 0.065 Uiso 1 1 calc R
C28 C -0.2060(8) 0.7066(8) 0.9723(9) 0.062(5) Uani 1 1 d .
H28 H -0.2376 0.7295 0.9649 0.074 Uiso 1 1 calc R
C29 C -0.2085(8) 0.6589(11) 1.0035(9) 0.078(6) Uani 1 1 d .
H29 H -0.2436 0.6469 1.0185 0.093 Uiso 1 1 calc R
C30 C -0.1577(8) 0.6242(9) 1.0151(9) 0.071(6) Uani 1 1 d .
H30 H -0.1609 0.5917 1.0388 0.085 Uiso 1 1 calc R
C31 C -0.1042(7) 0.6390(8) 0.9912(7) 0.052(5) Uani 1 1 d .
H31 H -0.0735 0.6148 0.9978 0.063 Uiso 1 1 calc R
C32 C 0.0609(7) 0.5728(7) 0.8298(6) 0.040(4) Uani 1 1 d .
C33 C 0.1012(10) 0.5977(8) 0.7900(7) 0.071(6) Uani 1 1 d .
H33 H 0.1380 0.6071 0.8023 0.085 Uiso 1 1 calc R
C34 C 0.0828(13) 0.6066(11) 0.7348(8) 0.097(9) Uani 1 1 d .
H34 H 0.1074 0.6230 0.7067 0.116 Uiso 1 1 calc R
C35 C 0.0287(14) 0.5927(12) 0.7170(9) 0.108(10) Uani 1 1 d .
H35 H 0.0180 0.6004 0.6773 0.130 Uiso 1 1 calc R
C36 C -0.0112(11) 0.5675(9) 0.7555(10) 0.084(7) Uani 1 1 d .
H36 H -0.0474 0.5580 0.7416 0.101 Uiso 1 1 calc R
C37 C 0.0039(8) 0.5574(8) 0.8125(7) 0.057(5) Uani 1 1 d .
H37 H -0.0213 0.5411 0.8400 0.068 Uiso 1 1 calc R
C38 C 0.1145(6) 0.7820(6) 0.9666(6) 0.034(4) Uani 1 1 d .
C39 C 0.1122(6) 0.8373(6) 0.9859(5) 0.025(3) Uani 1 1 d .
C40 C 0.1294(6) 0.8826(6) 0.9505(7) 0.039(4) Uani 1 1 d .
H40 H 0.1273 0.9191 0.9663 0.046 Uiso 1 1 calc R
C41 C 0.1491(7) 0.8749(7) 0.8935(6) 0.038(4) Uani 1 1 d .
C42 C 0.1467(6) 0.8207(6) 0.8745(6) 0.033(4) Uani 1 1 d .
H42 H 0.1567 0.8134 0.8344 0.040 Uiso 1 1 calc R
C43 C 0.1308(6) 0.7763(6) 0.9091(6) 0.028(3) Uani 1 1 d .
C44 C 0.1519(7) 0.7866(7) 1.1245(6) 0.037(4) Uani 1 1 d .
C45 C 0.1998(7) 0.7833(6) 1.1647(6) 0.033(4) Uani 1 1 d .
C46 C 0.2357(6) 0.8287(6) 1.1764(6) 0.039(4) Uani 1 1 d .
H46 H 0.2653 0.8230 1.2039 0.047 Uiso 1 1 calc R
C47 C 0.2309(7) 0.8812(7) 1.1507(7) 0.045(4) Uani 1 1 d .
C48 C 0.1830(6) 0.8874(6) 1.1122(6) 0.037(4) Uani 1 1 d .
H48 H 0.1765 0.9225 1.0941 0.044 Uiso 1 1 calc R
C49 C 0.1441(7) 0.8419(7) 1.0999(6) 0.039(4) Uani 1 1 d .
C50 C 0.2532(6) 0.6601(6) 1.1116(6) 0.033(3) Uani 1 1 d .
C51 C 0.2949(8) 0.6201(7) 1.0904(6) 0.045(4) Uani 1 1 d .
C52 C 0.3433(7) 0.6033(7) 1.1224(6) 0.040(4) Uani 1 1 d .
H52 H 0.3690 0.5785 1.1043 0.048 Uiso 1 1 calc R
C53 C 0.3533(7) 0.6220(7) 1.1782(7) 0.047(4) Uani 1 1 d .
C54 C 0.3119(7) 0.6606(7) 1.1982(6) 0.044(4) Uani 1 1 d .
H54 H 0.3174 0.6757 1.2368 0.053 Uiso 1 1 calc R
C55 C 0.2634(6) 0.6792(6) 1.1674(6) 0.038(4) Uani 1 1 d .
C56 C 0.2096(5) 0.6545(6) 0.9545(7) 0.033(3) Uani 1 1 d .
C57 C 0.2050(6) 0.6865(6) 0.9035(6) 0.033(4) Uani 1 1 d .
C58 C 0.2546(6) 0.7017(6) 0.8739(6) 0.036(4) Uani 1 1 d .
H58 H 0.2502 0.7231 0.8388 0.043 Uiso 1 1 calc R
C59 C 0.3114(8) 0.6888(7) 0.8907(6) 0.045(4) Uani 1 1 d .
C60 C 0.3177(7) 0.6543(7) 0.9404(6) 0.047(4) Uani 1 1 d .
H60 H 0.3537 0.6431 0.9534 0.056 Uiso 1 1 calc R
C61 C 0.2669(7) 0.6360(7) 0.9720(6) 0.041(4) Uani 1 1 d .
C62 C -0.003(3) 0.498(2) 0.5547(19) 0.181(15) Uiso 1 1 d .
C63 C -0.039(3) 0.532(3) 0.532(4) 0.25(2) Uiso 1 1 d .
C64 C 0.033(2) 0.467(2) 0.524(3) 0.207(19) Uiso 1 1 d .
H1 H 0.011(5) 0.619(4) 0.926(5) 0.016 Uiso 1 1 d .
H2 H 0.034(5) 0.600(5) 1.016(5) 0.016 Uiso 1 1 d .

loop_
_atom_site_aniso_label
_atom_site_aniso_U_11
_atom_site_aniso_U_22
_atom_site_aniso_U_33
_atom_site_aniso_U_23
_atom_site_aniso_U_13
_atom_site_aniso_U_12
Mo1 0.0311(7) 0.0317(6) 0.0274(6) 0.0013(6) 0.0012(6) -0.0017(6)
Ti1 0.0350(16) 0.0340(14) 0.0228(13) 0.0022(11) 0.0023(12) 0.0018(12)
S1 0.033(2) 0.043(2) 0.0255(18) 0.0011(17) -0.0018(17) 0.0014(18)
S2 0.036(2) 0.045(2) 0.034(2) -0.0019(18) -0.0047(18) 0.0107(18)
S3 0.072(3) 0.046(3) 0.026(2) 0.0031(18) -0.001(2) 0.015(2)
S4 0.058(3) 0.034(2) 0.037(2) 0.0007(18) -0.003(2) 0.009(2)
P1 0.041(3) 0.037(2) 0.032(2) 0.0022(18) -0.0020(19) -0.005(2)
P2 0.041(3) 0.036(2) 0.032(2) 0.0019(18) 0.0014(19) 0.0028(19)
O1 0.046(6) 0.024(5) 0.021(5) 0.007(4) -0.006(5) -0.012(5)
O2 0.053(7) 0.029(5) 0.023(5) 0.001(4) -0.002(5) 0.002(5)
O3 0.030(6) 0.045(6) 0.030(5) -0.001(5) -0.001(4) 0.011(5)
O4 0.038(6) 0.029(6) 0.021(5) 0.003(4) -0.014(4) -0.005(4)
C1 0.059(11) 0.038(9) 0.055(10) 0.011(8) 0.006(9) 0.014(8)
C2 0.077(14) 0.047(10) 0.035(9) 0.013(8) -0.004(9) 0.007(10)
C3 0.114(18) 0.035(10) 0.056(11) -0.001(9) 0.024(11) -0.020(11)
C4 0.052(12) 0.050(11) 0.051(10) 0.000(9) -0.010(9) 0.006(9)
C5 0.09(2) 0.11(2) 0.12(2) 0.051(16) 0.051(16) 0.022(16)
C6 0.18(3) 0.14(3) 0.15(3) 0.11(2) -0.09(2) -0.09(2)
C7 0.34(5) 0.068(17) 0.095(18) -0.017(14) 0.10(2) -0.10(2)
C8 0.27(4) 0.064(18) 0.45(6) 0.13(3) -0.31(4) -0.09(2)
C9 0.27(5) 0.21(4) 0.082(19) -0.06(2) 0.00(3) -0.07(3)
C10 0.11(2) 0.086(19) 0.16(3) -0.044(18) 0.00(2) -0.029(17)
C11 0.059(13) 0.089(16) 0.066(12) 0.002(12) -0.031(10) -0.006(12)
C12 0.088(18) 0.20(3) 0.087(17) 0.086(19) -0.013(14) 0.065(19)
C13 0.11(2) 0.23(3) 0.098(19) -0.02(2) -0.035(16) 0.14(2)
C14 0.105(19) 0.18(3) 0.037(11) -0.012(14) 0.020(12) -0.079(19)
C15 0.14(2) 0.10(2) 0.107(19) 0.021(15) 0.076(18) -0.044(17)
C16 0.031(11) 0.19(3) 0.068(13) 0.058(15) 0.003(10) -0.008(15)
C17 0.062(12) 0.030(9) 0.054(10) 0.002(8) 0.002(9) 0.003(9)
C18 0.034(11) 0.070(14) 0.086(15) -0.003(11) -0.015(10) 0.007(10)
C19 0.049(12) 0.064(12) 0.052(11) 0.009(10) -0.003(9) 0.016(10)
C20 0.030(10) 0.117(17) 0.033(9) -0.001(10) 0.004(8) -0.022(11)
C21 0.030(9) 0.057(11) 0.043(9) -0.029(9) -0.005(8) -0.015(8)
C22 0.059(12) 0.069(12) 0.028(8) 0.004(9) 0.018(8) -0.017(10)
C23 0.094(16) 0.050(12) 0.037(9) 0.003(8) 0.014(10) -0.022(11)
C24 0.059(13) 0.073(13) 0.039(10) 0.020(9) 0.003(9) 0.007(11)
C25 0.037(10) 0.062(11) 0.024(8) 0.004(8) 0.011(7) 0.007(8)
C26 0.032(9) 0.058(10) 0.041(9) -0.015(9) -0.008(8) -0.009(8)
C27 0.038(10) 0.055(11) 0.069(12) -0.001(10) -0.005(10) 0.008(8)
C28 0.041(11) 0.065(13) 0.078(14) 0.011(11) 0.012(10) -0.005(10)
C29 0.033(11) 0.14(2) 0.064(13) -0.002(14) 0.001(9) -0.005(13)
C30 0.051(13) 0.086(15) 0.076(14) 0.030(12) 0.012(11) -0.028(11)
C31 0.040(11) 0.071(13) 0.046(10) 0.010(9) 0.009(8) -0.005(9)
C32 0.041(10) 0.051(10) 0.028(8) -0.011(7) 0.018(7) 0.001(8)
C33 0.108(18) 0.069(13) 0.036(10) -0.033(10) 0.020(11) -0.001(12)
C34 0.14(3) 0.12(2) 0.026(11) 0.000(11) 0.023(13) -0.013(19)
C35 0.15(3) 0.14(3) 0.029(12) 0.025(14) 0.011(15) 0.02(2)
C36 0.100(19) 0.088(16) 0.066(14) -0.003(13) -0.024(14) 0.038(14)
C37 0.064(14) 0.067(13) 0.039(10) 0.010(9) 0.006(9) 0.017(10)
C38 0.039(9) 0.034(9) 0.029(8) -0.003(7) -0.009(7) -0.011(7)
C39 0.034(8) 0.024(7) 0.018(6) 0.004(6) 0.003(6) -0.004(7)
C40 0.037(9) 0.031(8) 0.048(9) 0.012(8) -0.005(8) -0.001(7)
C41 0.049(11) 0.040(10) 0.026(8) 0.006(7) 0.005(7) -0.005(8)
C42 0.036(9) 0.039(9) 0.025(7) 0.014(7) -0.001(7) -0.013(7)
C43 0.025(8) 0.041(9) 0.020(7) 0.005(6) -0.014(6) 0.006(7)
C44 0.040(10) 0.049(10) 0.021(7) -0.006(7) -0.005(7) 0.003(8)
C45 0.043(10) 0.032(9) 0.025(7) -0.003(6) -0.001(7) 0.002(7)
C46 0.035(9) 0.045(10) 0.037(8) -0.002(7) 0.001(7) 0.017(8)
C47 0.047(11) 0.035(9) 0.054(10) -0.006(8) -0.014(9) 0.006(8)
C48 0.045(10) 0.038(9) 0.028(8) 0.009(7) -0.001(7) -0.009(8)
C49 0.052(10) 0.048(10) 0.018(7) -0.008(7) -0.001(7) 0.007(9)
C50 0.036(9) 0.036(8) 0.026(7) 0.013(7) -0.003(7) 0.004(8)
C51 0.068(13) 0.040(10) 0.027(8) -0.006(7) 0.001(8) -0.004(9)
C52 0.042(10) 0.048(10) 0.031(8) 0.000(8) 0.004(8) -0.004(8)
C53 0.051(11) 0.053(11) 0.037(9) 0.015(8) 0.003(8) 0.005(9)
C54 0.062(12) 0.040(9) 0.030(8) 0.002(7) -0.001(8) 0.009(9)
C55 0.035(9) 0.042(9) 0.037(8) 0.003(7) 0.007(7) 0.011(8)
C56 0.010(7) 0.051(9) 0.039(8) -0.010(8) 0.006(6) -0.008(7)
C57 0.034(9) 0.035(8) 0.030(8) -0.010(7) -0.006(7) 0.009(7)
C58 0.039(10) 0.046(10) 0.022(7) 0.001(7) 0.007(7) -0.015(8)
C59 0.066(13) 0.040(9) 0.030(8) 0.002(7) -0.009(8) -0.025(9)
C60 0.047(10) 0.056(10) 0.038(9) 0.001(8) -0.018(8) 0.003(9)
C61 0.050(11) 0.046(10) 0.026(8) -0.008(7) 0.015(7) -0.008(8)

loop_
_atom_type_symbol
_atom_type_description
_atom_type_scat_dispersion_real
_atom_type_scat_dispersion_imag
_atom_type_scat_source
C C 0.0033 0.0016 'International Tables Vol C Tables 4.2.6.8 and 6.1.1.4'
H H 0.0000 0.0000 'International Tables Vol C Tables 4.2.6.8 and 6.1.1.4'
Mo Mo -1.6832 0.6857 'International Tables Vol C Tables 4.2.6.8 and 6.1.1.4'
O O 0.0106 0.0060 'International Tables Vol C Tables 4.2.6.8 and 6.1.1.4'
P P 0.1023 0.0942 'International Tables Vol C Tables 4.2.6.8 and 6.1.1.4'
S S 0.1246 0.1234 'International Tables Vol C Tables 4.2.6.8 and 6.1.1.4'
Ti Ti 0.2776 0.4457 'International Tables Vol C Tables 4.2.6.8 and 6.1.1.4'

loop_
_geom_angle_atom_site_label_1
_geom_angle_atom_site_label_2
_geom_angle_atom_site_label_3
_geom_angle
_geom_angle_site_symmetry_1
_geom_angle_site_symmetry_3
O1 Mo1 O4 74.4(3) . .
O1 Mo1 C21 90.3(4) . .
O4 Mo1 C21 80.1(4) . .
O1 Mo1 S1 74.2(3) . .
O4 Mo1 S1 75.5(2) . .
C21 Mo1 S1 153.8(4) . .
O1 Mo1 P2 155.5(3) . .
O4 Mo1 P2 82.8(2) . .
C21 Mo1 P2 94.3(4) . .
S1 Mo1 P2 91.92(14) . .
O1 Mo1 P1 87.0(3) . .
O4 Mo1 P1 161.3(2) . .
C21 Mo1 P1 102.6(4) . .
S1 Mo1 P1 97.62(14) . .
P2 Mo1 P1 115.19(14) . .
O1 Mo1 Ti1 46.1(2) . .
O4 Mo1 Ti1 48.6(2) . .
C21 Mo1 Ti1 53.0(4) . .
S1 Mo1 Ti1 102.51(11) . .
P2 Mo1 Ti1 121.44(12) . .
P1 Mo1 Ti1 118.42(11) . .
O1 Mo1 H1 145(3) . .
O4 Mo1 H1 139(3) . .
C21 Mo1 H1 87(3) . .
S1 Mo1 H1 118(3) . .
P2 Mo1 H1 59(3) . .
P1 Mo1 H1 60(3) . .
Ti1 Mo1 H1 140(3) . .
O2 Ti1 O1 83.1(4) . .
O2 Ti1 O3 91.0(4) . .
O1 Ti1 O3 117.8(4) . .
O2 Ti1 O4 153.1(4) . .
O1 Ti1 O4 80.4(4) . .
O3 Ti1 O4 78.3(4) . .
O2 Ti1 C21 119.6(5) . .
O1 Ti1 C21 96.0(5) . .
O3 Ti1 C21 137.5(5) . .
O4 Ti1 C21 83.3(5) . .
O2 Ti1 C25 131.5(5) . .
O1 Ti1 C25 127.6(5) . .
O3 Ti1 C25 101.7(5) . .
O4 Ti1 C25 75.2(4) . .
C21 Ti1 C25 36.1(5) . .
O2 Ti1 C23 77.0(5) . .
O1 Ti1 C23 123.5(6) . .
O3 Ti1 C23 114.9(6) . .
O4 Ti1 C23 129.9(5) . .
C21 Ti1 C23 53.6(6) . .
C25 Ti1 C23 55.1(5) . .
O2 Ti1 C22 86.0(5) . .
O1 Ti1 C22 95.4(5) . .
O3 Ti1 C22 146.1(5) . .
O4 Ti1 C22 116.5(5) . .
C21 Ti1 C22 33.7(5) . .
C25 Ti1 C22 57.9(6) . .
C23 Ti1 C22 31.7(5) . .
O2 Ti1 C24 102.5(5) . .
O1 Ti1 C24 150.9(6) . .
O3 Ti1 C24 90.8(5) . .
O4 Ti1 C24 102.2(5) . .
C21 Ti1 C24 56.2(6) . .
C25 Ti1 C24 32.0(5) . .
C23 Ti1 C24 35.1(6) . .
C22 Ti1 C24 57.1(6) . .
O2 Ti1 Mo1 128.0(3) . .
O1 Ti1 Mo1 51.5(3) . .
O3 Ti1 Mo1 129.3(3) . .
O4 Ti1 Mo1 52.1(2) . .
C21 Ti1 Mo1 54.4(4) . .
C25 Ti1 Mo1 77.2(4) . .
C23 Ti1 Mo1 105.6(5) . .
C22 Ti1 Mo1 76.1(4) . .
C24 Ti1 Mo1 107.3(5) . .
C43 S1 C57 96.5(6) . .
C43 S1 Mo1 103.0(5) . .
C57 S1 Mo1 105.4(5) . .
C39 S2 C49 95.9(7) . .
C45 S3 C55 106.9(7) . .
C61 S4 C51 104.2(7) . .
C2 P1 C1 99.6(8) . .
C2 P1 C26 97.1(8) . .
C1 P1 C26 101.0(8) . .
C2 P1 Mo1 112.9(6) . .
C1 P1 Mo1 117.2(6) . .
C26 P1 Mo1 124.6(5) . .
C32 P2 C3 101.1(8) . .
C32 P2 C4 105.4(7) . .
C3 P2 C4 103.2(8) . .
C32 P2 Mo1 110.0(5) . .
C3 P2 Mo1 118.5(6) . .
C4 P2 Mo1 116.8(5) . .
C38 O1 Ti1 141.7(9) . .
C38 O1 Mo1 124.0(8) . .
Ti1 O1 Mo1 82.5(3) . .
C44 O2 Ti1 125.1(9) . .
C50 O3 Ti1 152.6(9) . .
C56 O4 Ti1 127.6(8) . .
C56 O4 Mo1 128.0(8) . .
Ti1 O4 Mo1 79.3(3) . .
P1 C1 H1A 109.5 . .
P1 C1 H1B 109.5 . .
H1A C1 H1B 109.5 . .
P1 C1 H1C 109.5 . .
H1A C1 H1C 109.5 . .
H1B C1 H1C 109.5 . .
P1 C2 H2A 109.5 . .
P1 C2 H2B 109.5 . .
H2A C2 H2B 109.5 . .
P1 C2 H2C 109.5 . .
H2A C2 H2C 109.5 . .
H2B C2 H2C 109.5 . .
P2 C3 H3A 109.5 . .
P2 C3 H3B 109.5 . .
H3A C3 H3B 109.5 . .
P2 C3 H3C 109.5 . .
H3A C3 H3C 109.5 . .
H3B C3 H3C 109.5 . .
P2 C4 H4A 109.5 . .
P2 C4 H4B 109.5 . .
H4A C4 H4B 109.5 . .
P2 C4 H4C 109.5 . .
H4A C4 H4C 109.5 . .
H4B C4 H4C 109.5 . .
C17 C5 H5A 109.5 . .
C17 C5 H5B 109.5 . .
H5A C5 H5B 109.5 . .
C17 C5 H5C 109.5 . .
H5A C5 H5C 109.5 . .
H5B C5 H5C 109.5 . .
C17 C6 H6A 109.5 . .
C17 C6 H6B 109.5 . .
H6A C6 H6B 109.5 . .
C17 C6 H6C 109.5 . .
H6A C6 H6C 109.5 . .
H6B C6 H6C 109.5 . .
C17 C7 H7A 109.5 . .
C17 C7 H7B 109.5 . .
H7A C7 H7B 109.5 . .
C17 C7 H7C 109.5 . .
H7A C7 H7C 109.5 . .
H7B C7 H7C 109.5 . .
C18 C8 H8A 109.5 . .
C18 C8 H8B 109.5 . .
H8A C8 H8B 109.5 . .
C18 C8 H8C 109.5 . .
H8A C8 H8C 109.5 . .
H8B C8 H8C 109.5 . .
C18 C9 H9A 109.5 . .
C18 C9 H9B 109.5 . .
H9A C9 H9B 109.5 . .
C18 C9 H9C 109.5 . .
H9A C9 H9C 109.5 . .
H9B C9 H9C 109.5 . .
C18 C10 H10A 109.5 . .
C18 C10 H10B 109.5 . .
H10A C10 H10B 109.5 . .
C18 C10 H10C 109.5 . .
H10A C10 H10C 109.5 . .
H10B C10 H10C 109.5 . .
C19 C11 H11A 109.5 . .
C19 C11 H11B 109.5 . .
H11A C11 H11B 109.5 . .
C19 C11 H11C 109.5 . .
H11A C11 H11C 109.5 . .
H11B C11 H11C 109.5 . .
C19 C12 H12A 109.5 . .
C19 C12 H12B 109.5 . .
H12A C12 H12B 109.5 . .
C19 C12 H12C 109.5 . .
H12A C12 H12C 109.5 . .
H12B C12 H12C 109.5 . .
C19 C13 H13A 109.5 . .
C19 C13 H13B 109.5 . .
H13A C13 H13B 109.5 . .
C19 C13 H13C 109.5 . .
H13A C13 H13C 109.5 . .
H13B C13 H13C 109.5 . .
C20 C14 H14A 109.5 . .
C20 C14 H14B 109.5 . .
H14A C14 H14B 109.5 . .
C20 C14 H14C 109.5 . .
H14A C14 H14C 109.5 . .
H14B C14 H14C 109.5 . .
C20 C15 H15A 109.5 . .
C20 C15 H15B 109.5 . .
H15A C15 H15B 109.5 . .
C20 C15 H15C 109.5 . .
H15A C15 H15C 109.5 . .
H15B C15 H15C 109.5 . .
C20 C16 H16A 109.5 . .
C20 C16 H16B 109.5 . .
H16A C16 H16B 109.5 . .
C20 C16 H16C 109.5 . .
H16A C16 H16C 109.5 . .
H16B C16 H16C 109.5 . .
C41 C17 C7 116.8(15) . .
C41 C17 C6 106.9(15) . .
C7 C17 C6 108(2) . .
C41 C17 C5 107.1(14) . .
C7 C17 C5 103.2(19) . .
C6 C17 C5 115(2) . .
C8 C18 C9 103(3) . .
C8 C18 C47 112.3(16) . .
C9 C18 C47 107.6(19) . .
C8 C18 C10 116(2) . .
C9 C18 C10 103(2) . .
C47 C18 C10 113.4(17) . .
C12 C19 C13 105.8(18) . .
C12 C19 C53 104.1(15) . .
C13 C19 C53 119.9(16) . .
C12 C19 C11 111.2(18) . .
C13 C19 C11 104.3(18) . .
C53 C19 C11 111.5(15) . .
C14 C20 C16 116.8(19) . .
C14 C20 C15 102.5(19) . .
C16 C20 C15 105.0(19) . .
C14 C20 C59 106.8(14) . .
C16 C20 C59 120.4(14) . .
C15 C20 C59 102.9(15) . .
C22 C21 C25 110.2(15) . .
C22 C21 Mo1 116.6(12) . .
C25 C21 Mo1 113.0(10) . .
C22 C21 Ti1 78.2(9) . .
C25 C21 Ti1 73.2(9) . .
Mo1 C21 Ti1 72.6(5) . .
C22 C21 H2 130(8) . .
C25 C21 H2 114(7) . .
Mo1 C21 H2 66(7) . .
Ti1 C21 H2 137(7) . .
C23 C22 C21 105.2(18) . .
C23 C22 Ti1 75.6(11) . .
C21 C22 Ti1 68.2(9) . .
C23 C22 H22 127.4 . .
C21 C22 H22 127.4 . .
Ti1 C22 H22 120.7 . .
C22 C23 C24 111.3(16) . .
C22 C23 Ti1 72.7(9) . .
C24 C23 Ti1 71.5(9) . .
C22 C23 H23 124.3 . .
C24 C23 H23 124.3 . .
Ti1 C23 H23 123.0 . .
C25 C24 C23 105.1(16) . .
C25 C24 Ti1 69.8(10) . .
C23 C24 Ti1 73.4(9) . .
C25 C24 H24 127.5 . .
C23 C24 H24 127.5 . .
Ti1 C24 H24 121.2 . .
C24 C25 C21 108.2(15) . .
C24 C25 Ti1 78.2(11) . .
C21 C25 Ti1 70.6(9) . .
C24 C25 H25 125.9 . .
C21 C25 H25 125.9 . .
Ti1 C25 H25 117.2 . .
C31 C26 C27 112.2(15) . .
C31 C26 P1 123.0(13) . .
C27 C26 P1 124.8(13) . .
C26 C27 C28 128.2(16) . .
C26 C27 H27 115.9 . .
C28 C27 H27 115.9 . .
C29 C28 C27 113.3(18) . .
C29 C28 H28 123.3 . .
C27 C28 H28 123.3 . .
C28 C29 C30 122.0(18) . .
C28 C29 H29 119.0 . .
C30 C29 H29 119.0 . .
C31 C30 C29 121.3(18) . .
C31 C30 H30 119.4 . .
C29 C30 H30 119.4 . .
C26 C31 C30 122.8(18) . .
C26 C31 H31 118.6 . .
C30 C31 H31 118.6 . .
C33 C32 C37 124.1(16) . .
C33 C32 P2 114.2(13) . .
C37 C32 P2 121.4(12) . .
C34 C33 C32 115(2) . .
C34 C33 H33 122.5 . .
C32 C33 H33 122.5 . .
C33 C34 C35 122(2) . .
C33 C34 H34 118.8 . .
C35 C34 H34 118.8 . .
C34 C35 C36 123(2) . .
C34 C35 H35 118.3 . .
C36 C35 H35 118.3 . .
C37 C36 C35 118(2) . .
C37 C36 H36 120.9 . .
C35 C36 H36 120.9 . .
C36 C37 C32 117.0(19) . .
C36 C37 H37 121.5 . .
C32 C37 H37 121.5 . .
O1 C38 C43 118.2(13) . .
O1 C38 C39 127.8(12) . .
C43 C38 C39 113.7(13) . .
C38 C39 C40 123.2(13) . .
C38 C39 S2 120.5(10) . .
C40 C39 S2 116.0(11) . .
C41 C40 C39 121.4(14) . .
C41 C40 H40 119.3 . .
C39 C40 H40 119.3 . .
C42 C41 C40 113.7(14) . .
C42 C41 C17 125.0(13) . .
C40 C41 C17 121.1(14) . .
C43 C42 C41 124.9(14) . .
C43 C42 H42 117.5 . .
C41 C42 H42 117.5 . .
C38 C43 C42 122.7(14) . .
C38 C43 S1 114.2(11) . .
C42 C43 S1 123.1(11) . .
O2 C44 C49 118.9(13) . .
O2 C44 C45 128.0(14) . .
C49 C44 C45 112.7(14) . .
C46 C45 C44 123.3(14) . .
C46 C45 S3 120.1(11) . .
C44 C45 S3 116.4(12) . .
C45 C46 C47 125.0(15) . .
C45 C46 H46 117.5 . .
C47 C46 H46 117.5 . .
C46 C47 C48 114.1(15) . .
C46 C47 C18 122.4(15) . .
C48 C47 C18 123.2(14) . .
C49 C48 C47 122.6(14) . .
C49 C48 H48 118.7 . .
C47 C48 H48 118.7 . .
C44 C49 C48 122.1(14) . .
C44 C49 S2 117.6(12) . .
C48 C49 S2 120.2(12) . .
C55 C50 O3 118.8(13) . .
C55 C50 C51 113.7(13) . .
O3 C50 C51 127.4(13) . .
C52 C51 C50 125.1(13) . .
C52 C51 S4 119.1(13) . .
C50 C51 S4 115.1(12) . .
C53 C52 C51 121.2(16) . .
C53 C52 H52 119.4 . .
C51 C52 H52 119.4 . .
C52 C53 C54 112.7(15) . .
C52 C53 C19 117.4(15) . .
C54 C53 C19 129.9(15) . .
C55 C54 C53 127.9(14) . .
C55 C54 H54 116.1 . .
C53 C54 H54 116.1 . .
C50 C55 C54 119.3(14) . .
C50 C55 S3 118.2(12) . .
C54 C55 S3 121.8(11) . .
C57 C56 O4 116.0(12) . .
C57 C56 C61 117.2(12) . .
O4 C56 C61 126.7(13) . .
C56 C57 C58 117.9(13) . .
C56 C57 S1 114.4(11) . .
C58 C57 S1 127.7(11) . .
C59 C58 C57 127.7(14) . .
C59 C58 H58 116.2 . .
C57 C58 H58 116.2 . .
C60 C59 C58 116.0(15) . .
C60 C59 C20 114.4(15) . .
C58 C59 C20 129.5(14) . .
C59 C60 C61 118.3(15) . .
C59 C60 H60 120.9 . .
C61 C60 H60 120.9 . .
C60 C61 C56 122.6(13) . .
C60 C61 S4 116.2(12) . .
C56 C61 S4 120.7(11) . .
C63 C62 C64 126(5) . .
C63 C62 C63 99(4) . 5_566
C64 C62 C63 27(3) . 5_566
C63 C62 C64 35(3) . 5_566
C64 C62 C64 90(4) . 5_566
C63 C62 C64 64(2) 5_566 5_566
C64 C63 C62 109(6) 5_566 .
C64 C63 C62 28(3) 5_566 5_566
C62 C63 C62 81(4) . 5_566
C63 C64 C62 126(6) 5_566 .
C63 C64 C62 36(3) 5_566 5_566
C62 C64 C62 90(4) . 5_566

loop_
_geom_bond_atom_site_label_1
_geom_bond_atom_site_label_2
_geom_bond_distance
_geom_bond_site_symmetry_2
Mo1 O1 2.154(9) .
Mo1 O4 2.191(9) .
Mo1 C21 2.325(17) .
Mo1 S1 2.373(4) .
Mo1 P2 2.402(4) .
Mo1 P1 2.562(5) .
Mo1 Ti1 2.730(3) .
Mo1 H1 1.78(11) .
Ti1 O2 1.925(9) .
Ti1 O1 1.983(9) .
Ti1 O3 1.996(10) .
Ti1 O4 2.084(9) .
Ti1 C21 2.285(15) .
Ti1 C25 2.319(16) .
Ti1 C23 2.444(17) .
Ti1 C22 2.410(16) .
Ti1 C24 2.419(17) .
S1 C43 1.789(14) .
S1 C57 1.888(15) .
S2 C39 1.715(13) .
S2 C49 1.821(15) .
S3 C45 1.755(14) .
S3 C55 1.821(14) .
S4 C61 1.720(16) .
S4 C51 1.725(15) .
P1 C2 1.740(14) .
P1 C1 1.821(15) .
P1 C26 1.890(16) .
P2 C32 1.719(15) .
P2 C3 1.842(16) .
P2 C4 1.946(16) .
O1 C38 1.346(15) .
O2 C44 1.345(17) .
O3 C50 1.366(15) .
O4 C56 1.412(15) .
C1 H1A 0.9600 .
C1 H1B 0.9600 .
C1 H1C 0.9600 .
C2 H2A 0.9600 .
C2 H2B 0.9600 .
C2 H2C 0.9600 .
C3 H3A 0.9600 .
C3 H3B 0.9600 .
C3 H3C 0.9600 .
C4 H4A 0.9600 .
C4 H4B 0.9600 .
C4 H4C 0.9600 .
C5 C17 1.60(2) .
C5 H5A 0.9600 .
C5 H5B 0.9600 .
C5 H5C 0.9600 .
C6 C17 1.49(3) .
C6 H6A 0.9600 .
C6 H6B 0.9600 .
C6 H6C 0.9600 .
C7 C17 1.48(2) .
C7 H7A 0.9600 .
C7 H7B 0.9600 .
C7 H7C 0.9600 .
C8 C18 1.41(3) .
C8 H8A 0.9600 .
C8 H8B 0.9600 .
C8 H8C 0.9600 .
C9 C18 1.48(3) .
C9 H9A 0.9600 .
C9 H9B 0.9600 .
C9 H9C 0.9600 .
C10 C18 1.51(3) .
C10 H10A 0.9600 .
C10 H10B 0.9600 .
C10 H10C 0.9600 .
C11 C19 1.53(2) .
C11 H11A 0.9600 .
C11 H11B 0.9600 .
C11 H11C 0.9600 .
C12 C19 1.48(2) .
C12 H12A 0.9600 .
C12 H12B 0.9600 .
C12 H12C 0.9600 .
C13 C19 1.52(3) .
C13 H13A 0.9600 .
C13 H13B 0.9600 .
C13 H13C 0.9600 .
C14 C20 1.39(2) .
C14 H14A 0.9600 .
C14 H14B 0.9600 .
C14 H14C 0.9600 .
C15 C20 1.56(3) .
C15 H15A 0.9600 .
C15 H15B 0.9600 .
C15 H15C 0.9600 .
C16 C20 1.49(2) .
C16 H16A 0.9600 .
C16 H16B 0.9600 .
C16 H16C 0.9600 .
C17 C41 1.50(2) .
C18 C47 1.52(2) .
C19 C53 1.57(2) .
C20 C59 1.60(2) .
C21 C22 1.36(2) .
C21 C25 1.43(2) .
C21 H2 0.92(11) .
C22 C23 1.33(2) .
C22 H22 0.9300 .
C23 C24 1.47(2) .
C23 H23 0.9300 .
C24 C25 1.31(2) .
C24 H24 0.9300 .
C25 H25 0.9300 .
C26 C31 1.37(2) .
C26 C27 1.46(2) .
C27 C28 1.48(2) .
C27 H27 0.9300 .
C28 C29 1.32(3) .
C28 H28 0.9300 .
C29 C30 1.47(3) .
C29 H29 0.9300 .
C30 C31 1.40(2) .
C30 H30 0.9300 .
C31 H31 0.9300 .
C32 C33 1.42(2) .
C32 C37 1.44(2) .
C33 C34 1.31(3) .
C33 H33 0.9300 .
C34 C35 1.37(3) .
C34 H34 0.9300 .
C35 C36 1.40(3) .
C35 H35 0.9300 .
C36 C37 1.33(2) .
C36 H36 0.9300 .
C37 H37 0.9300 .
C38 C43 1.330(18) .
C38 C39 1.374(18) .
C39 C40 1.382(18) .
C40 C41 1.35(2) .
C40 H40 0.9300 .
C41 C42 1.348(19) .
C42 C43 1.349(18) .
C42 H42 0.9300 .
C44 C49 1.42(2) .
C44 C45 1.432(19) .
C45 C46 1.39(2) .
C46 C47 1.37(2) .
C46 H46 0.9300 .
C47 C48 1.42(2) .
C48 C49 1.43(2) .
C48 H48 0.9300 .
C50 C55 1.332(19) .
C50 C51 1.44(2) .
C51 C52 1.39(2) .
C52 C53 1.33(2) .
C52 H52 0.9300 .
C53 C54 1.40(2) .
C54 C55 1.39(2) .
C54 H54 0.9300 .
C56 C57 1.359(19) .
C56 C61 1.46(2) .
C57 C58 1.381(19) .
C58 C59 1.41(2) .
C58 H58 0.9300 .
C59 C60 1.37(2) .
C60 C61 1.44(2) .
C60 H60 0.9300 .
C62 C63 1.27(6) .
C62 C64 1.30(5) .
C62 C63 2.27(6) 5_566
C62 C64 2.05(5) 5_566
C63 C64 1.25(6) 5_566
C63 C62 2.27(6) 5_566
C64 C63 1.25(6) 5_566
C64 C62 2.05(5) 5_566

loop_
_geom_torsion_atom_site_label_1
_geom_torsion_atom_site_label_2
_geom_torsion_atom_site_label_3
_geom_torsion_atom_site_label_4
_geom_torsion
_geom_torsion_site_symmetry_1
_geom_torsion_site_symmetry_4
O1 Mo1 Ti1 O2 35.2(5) . .
O4 Mo1 Ti1 O2 145.7(5) . .
C21 Mo1 Ti1 O2 -102.1(6) . .
S1 Mo1 Ti1 O2 88.3(4) . .
P2 Mo1 Ti1 O2 -171.6(4) . .
P1 Mo1 Ti1 O2 -17.7(4) . .
O4 Mo1 Ti1 O1 110.5(5) . .
C21 Mo1 Ti1 O1 -137.3(6) . .
S1 Mo1 Ti1 O1 53.1(4) . .
P2 Mo1 Ti1 O1 153.2(4) . .
P1 Mo1 Ti1 O1 -52.9(4) . .
O1 Mo1 Ti1 O3 -96.8(5) . .
O4 Mo1 Ti1 O3 13.7(5) . .
C21 Mo1 Ti1 O3 125.9(6) . .
S1 Mo1 Ti1 O3 -43.7(4) . .
P2 Mo1 Ti1 O3 56.4(4) . .
P1 Mo1 Ti1 O3 -149.7(4) . .
O1 Mo1 Ti1 O4 -110.5(5) . .
C21 Mo1 Ti1 O4 112.1(6) . .
S1 Mo1 Ti1 O4 -57.5(3) . .
P2 Mo1 Ti1 O4 42.7(3) . .
P1 Mo1 Ti1 O4 -163.4(3) . .
O1 Mo1 Ti1 C21 137.3(6) . .
O4 Mo1 Ti1 C21 -112.1(6) . .
S1 Mo1 Ti1 C21 -169.6(5) . .
P2 Mo1 Ti1 C21 -69.5(5) . .
P1 Mo1 Ti1 C21 84.5(5) . .
O1 Mo1 Ti1 C25 168.4(5) . .
O4 Mo1 Ti1 C25 -81.1(5) . .
C21 Mo1 Ti1 C25 31.1(6) . .
S1 Mo1 Ti1 C25 -138.5(4) . .
P2 Mo1 Ti1 C25 -38.4(4) . .
P1 Mo1 Ti1 C25 115.5(4) . .
O1 Mo1 Ti1 C23 120.7(6) . .
O4 Mo1 Ti1 C23 -128.8(6) . .
C21 Mo1 Ti1 C23 -16.7(7) . .
S1 Mo1 Ti1 C23 173.7(5) . .
P2 Mo1 Ti1 C23 -86.1(5) . .
P1 Mo1 Ti1 C23 67.8(5) . .
O1 Mo1 Ti1 C22 108.7(6) . .
O4 Mo1 Ti1 C22 -140.7(6) . .
C21 Mo1 Ti1 C22 -28.6(7) . .
S1 Mo1 Ti1 C22 161.8(5) . .
P2 Mo1 Ti1 C22 -98.1(5) . .
P1 Mo1 Ti1 C22 55.9(5) . .
O1 Mo1 Ti1 C24 157.3(6) . .
O4 Mo1 Ti1 C24 -92.2(6) . .
C21 Mo1 Ti1 C24 20.0(7) . .
S1 Mo1 Ti1 C24 -149.6(5) . .
P2 Mo1 Ti1 C24 -49.5(5) . .
P1 Mo1 Ti1 C24 104.4(5) . .
O1 Mo1 S1 C43 -18.3(5) . .
O4 Mo1 S1 C43 -95.9(5) . .
C21 Mo1 S1 C43 -74.1(10) . .
P2 Mo1 S1 C43 -177.9(4) . .
P1 Mo1 S1 C43 66.4(4) . .
Ti1 Mo1 S1 C43 -55.1(4) . .
O1 Mo1 S1 C57 82.3(5) . .
O4 Mo1 S1 C57 4.8(5) . .
C21 Mo1 S1 C57 26.5(10) . .
P2 Mo1 S1 C57 -77.3(5) . .
P1 Mo1 S1 C57 167.0(5) . .
Ti1 Mo1 S1 C57 45.6(5) . .
O1 Mo1 P1 C2 125.5(7) . .
O4 Mo1 P1 C2 118.8(10) . .
C21 Mo1 P1 C2 -144.8(7) . .
S1 Mo1 P1 C2 51.9(7) . .
P2 Mo1 P1 C2 -43.8(7) . .
Ti1 Mo1 P1 C2 160.6(6) . .
O1 Mo1 P1 C1 10.6(6) . .
O4 Mo1 P1 C1 3.8(10) . .
C21 Mo1 P1 C1 100.3(7) . .
S1 Mo1 P1 C1 -63.0(6) . .
P2 Mo1 P1 C1 -158.8(6) . .
Ti1 Mo1 P1 C1 45.7(6) . .
O1 Mo1 P1 C26 -117.3(6) . .
O4 Mo1 P1 C26 -124.1(9) . .
C21 Mo1 P1 C26 -27.6(7) . .
S1 Mo1 P1 C26 169.1(6) . .
P2 Mo1 P1 C26 73.3(6) . .
Ti1 Mo1 P1 C26 -82.2(6) . .
O1 Mo1 P2 C32 -112.2(8) . .
O4 Mo1 P2 C32 -133.0(6) . .
C21 Mo1 P2 C32 147.5(7) . .
S1 Mo1 P2 C32 -57.9(6) . .
P1 Mo1 P2 C32 41.4(6) . .
Ti1 Mo1 P2 C32 -163.9(6) . .
O1 Mo1 P2 C3 132.3(9) . .
O4 Mo1 P2 C3 111.5(8) . .
C21 Mo1 P2 C3 32.0(8) . .
S1 Mo1 P2 C3 -173.4(7) . .
P1 Mo1 P2 C3 -74.1(8) . .
Ti1 Mo1 P2 C3 80.6(8) . .
O1 Mo1 P2 C4 7.9(9) . .
O4 Mo1 P2 C4 -13.0(6) . .
C21 Mo1 P2 C4 -92.4(7) . .
S1 Mo1 P2 C4 62.1(6) . .
P1 Mo1 P2 C4 161.5(6) . .
Ti1 Mo1 P2 C4 -43.8(6) . .
O2 Ti1 O1 C38 69.3(14) . .
O3 Ti1 O1 C38 -18.2(15) . .
O4 Ti1 O1 C38 -89.5(14) . .
C21 Ti1 O1 C38 -171.6(14) . .
C25 Ti1 O1 C38 -152.3(13) . .
C23 Ti1 O1 C38 138.6(14) . .
C22 Ti1 O1 C38 154.6(14) . .
C24 Ti1 O1 C38 172.7(14) . .
Mo1 Ti1 O1 C38 -138.0(15) . .
O2 Ti1 O1 Mo1 -152.8(4) . .
O3 Ti1 O1 Mo1 119.7(4) . .
O4 Ti1 O1 Mo1 48.5(3) . .
C21 Ti1 O1 Mo1 -33.6(5) . .
C25 Ti1 O1 Mo1 -14.3(6) . .
C23 Ti1 O1 Mo1 -83.4(6) . .
C22 Ti1 O1 Mo1 -67.5(5) . .
C24 Ti1 O1 Mo1 -49.3(11) . .
O4 Mo1 O1 C38 103.1(11) . .
C21 Mo1 O1 C38 -177.3(11) . .
S1 Mo1 O1 C38 24.1(10) . .
P2 Mo1 O1 C38 81.6(12) . .
P1 Mo1 O1 C38 -74.6(11) . .
Ti1 Mo1 O1 C38 150.0(12) . .
O4 Mo1 O1 Ti1 -46.9(3) . .
C21 Mo1 O1 Ti1 32.8(5) . .
S1 Mo1 O1 Ti1 -125.8(3) . .
P2 Mo1 O1 Ti1 -68.3(7) . .
P1 Mo1 O1 Ti1 135.4(3) . .
O1 Ti1 O2 C44 -87.8(10) . .
O3 Ti1 O2 C44 30.1(11) . .
O4 Ti1 O2 C44 -35.4(15) . .
C21 Ti1 O2 C44 179.2(10) . .
C25 Ti1 O2 C44 136.7(11) . .
C23 Ti1 O2 C44 145.4(12) . .
C22 Ti1 O2 C44 176.2(11) . .
C24 Ti1 O2 C44 121.2(11) . .
Mo1 Ti1 O2 C44 -114.8(10) . .
O2 Ti1 O3 C50 99.6(19) . .
O1 Ti1 O3 C50 -177.6(18) . .
O4 Ti1 O3 C50 -105(2) . .
C21 Ti1 O3 C50 -39(2) . .
C25 Ti1 O3 C50 -33(2) . .
C23 Ti1 O3 C50 24(2) . .
C22 Ti1 O3 C50 15(2) . .
C24 Ti1 O3 C50 -3(2) . .
Mo1 Ti1 O3 C50 -116.2(19) . .
O2 Ti1 O4 C56 29.4(15) . .
O1 Ti1 O4 C56 82.3(10) . .
O3 Ti1 O4 C56 -38.9(10) . .
C21 Ti1 O4 C56 179.5(11) . .
C25 Ti1 O4 C56 -144.6(11) . .
C23 Ti1 O4 C56 -151.7(11) . .
C22 Ti1 O4 C56 173.6(10) . .
C24 Ti1 O4 C56 -127.2(11) . .
Mo1 Ti1 O4 C56 130.3(11) . .
O2 Ti1 O4 Mo1 -100.9(8) . .
O1 Ti1 O4 Mo1 -48.0(3) . .
O3 Ti1 O4 Mo1 -169.2(4) . .
C21 Ti1 O4 Mo1 49.3(5) . .
C25 Ti1 O4 Mo1 85.2(4) . .
C23 Ti1 O4 Mo1 78.0(7) . .
C22 Ti1 O4 Mo1 43.3(6) . .
C24 Ti1 O4 Mo1 102.5(5) . .
O1 Mo1 O4 C56 -85.5(10) . .
C21 Mo1 O4 C56 -178.6(11) . .
S1 Mo1 O4 C56 -8.1(9) . .
P2 Mo1 O4 C56 85.8(10) . .
P1 Mo1 O4 C56 -78.4(13) . .
Ti1 Mo1 O4 C56 -129.9(11) . .
O1 Mo1 O4 Ti1 44.4(3) . .
C21 Mo1 O4 Ti1 -48.7(4) . .
S1 Mo1 O4 Ti1 121.8(3) . .
P2 Mo1 O4 Ti1 -144.3(2) . .
P1 Mo1 O4 Ti1 51.5(9) . .
O1 Mo1 C21 C22 37.4(12) . .
O4 Mo1 C21 C22 111.5(12) . .
S1 Mo1 C21 C22 90.1(15) . .
P2 Mo1 C21 C22 -166.6(12) . .
P1 Mo1 C21 C22 -49.6(13) . .
Ti1 Mo1 C21 C22 66.6(12) . .
O1 Mo1 C21 C25 -91.8(11) . .
O4 Mo1 C21 C25 -17.7(11) . .
S1 Mo1 C21 C25 -39.0(17) . .
P2 Mo1 C21 C25 64.2(11) . .
P1 Mo1 C21 C25 -178.8(10) . .
Ti1 Mo1 C21 C25 -62.6(10) . .
O1 Mo1 C21 Ti1 -29.2(4) . .
O4 Mo1 C21 Ti1 44.9(3) . .
S1 Mo1 C21 Ti1 23.5(11) . .
P2 Mo1 C21 Ti1 126.8(3) . .
P1 Mo1 C21 Ti1 -116.2(3) . .
O2 Ti1 C21 C22 -5.4(13) . .
O1 Ti1 C21 C22 -90.8(11) . .
O3 Ti1 C21 C22 125.2(10) . .
O4 Ti1 C21 C22 -170.4(11) . .
C25 Ti1 C21 C22 115.6(14) . .
C23 Ti1 C21 C22 36.9(10) . .
C24 Ti1 C21 C22 80.1(11) . .
Mo1 Ti1 C21 C22 -123.0(12) . .
O2 Ti1 C21 C25 -120.9(8) . .
O1 Ti1 C21 C25 153.6(8) . .
O3 Ti1 C21 C25 9.6(12) . .
O4 Ti1 C21 C25 74.1(8) . .
C23 Ti1 C21 C25 -78.7(10) . .
C22 Ti1 C21 C25 -115.6(14) . .
C24 Ti1 C21 C25 -35.5(9) . .
Mo1 Ti1 C21 C25 121.4(9) . .
O2 Ti1 C21 Mo1 117.7(4) . .
O1 Ti1 C21 Mo1 32.2(4) . .
O3 Ti1 C21 Mo1 -111.8(6) . .
O4 Ti1 C21 Mo1 -47.3(3) . .
C25 Ti1 C21 Mo1 -121.4(9) . .
C23 Ti1 C21 Mo1 159.9(8) . .
C22 Ti1 C21 Mo1 123.0(12) . .
C24 Ti1 C21 Mo1 -156.9(8) . .
C25 C21 C22 C23 -0.3(19) . .
Mo1 C21 C22 C23 -130.7(12) . .
Ti1 C21 C22 C23 -67.2(12) . .
C25 C21 C22 Ti1 67.0(11) . .
Mo1 C21 C22 Ti1 -63.5(8) . .
O2 Ti1 C22 C23 -71.5(11) . .
O1 Ti1 C22 C23 -154.1(11) . .
O3 Ti1 C22 C23 14.5(17) . .
O4 Ti1 C22 C23 123.9(11) . .
C21 Ti1 C22 C23 113.2(17) . .
C25 Ti1 C22 C23 74.3(12) . .
C24 Ti1 C22 C23 36.2(11) . .
Mo1 Ti1 C22 C23 157.8(12) . .
O2 Ti1 C22 C21 175.3(11) . .
O1 Ti1 C22 C21 92.7(11) . .
O3 Ti1 C22 C21 -98.7(12) . .
O4 Ti1 C22 C21 10.7(12) . .
C25 Ti1 C22 C21 -38.9(10) . .
C23 Ti1 C22 C21 -113.2(17) . .
C24 Ti1 C22 C21 -77.0(12) . .
Mo1 Ti1 C22 C21 44.6(10) . .
C21 C22 C23 C24 1(2) . .
Ti1 C22 C23 C24 -61.4(13) . .
C21 C22 C23 Ti1 62.1(11) . .
O2 Ti1 C23 C22 103.9(12) . .
O1 Ti1 C23 C22 31.4(13) . .
O3 Ti1 C23 C22 -171.1(10) . .
O4 Ti1 C23 C22 -75.6(13) . .
C21 Ti1 C23 C22 -39.2(11) . .
C25 Ti1 C23 C22 -84.1(12) . .
C24 Ti1 C23 C22 -120.4(16) . .
Mo1 Ti1 C23 C22 -22.4(12) . .
O2 Ti1 C23 C24 -135.8(11) . .
O1 Ti1 C23 C24 151.8(10) . .
O3 Ti1 C23 C24 -50.8(11) . .
O4 Ti1 C23 C24 44.7(13) . .
C21 Ti1 C23 C24 81.1(11) . .
C25 Ti1 C23 C24 36.3(10) . .
C22 Ti1 C23 C24 120.4(16) . .
Mo1 Ti1 C23 C24 98.0(10) . .
C22 C23 C24 C25 -1(2) . .
Ti1 C23 C24 C25 -63.0(12) . .
C22 C23 C24 Ti1 62.2(13) . .
O2 Ti1 C24 C25 157.6(10) . .
O1 Ti1 C24 C25 59.2(16) . .
O3 Ti1 C24 C25 -111.1(11) . .
O4 Ti1 C24 C25 -33.0(11) . .
C21 Ti1 C24 C25 40.3(10) . .
C23 Ti1 C24 C25 113.5(16) . .
C22 Ti1 C24 C25 80.8(11) . .
Mo1 Ti1 C24 C25 20.8(11) . .
O2 Ti1 C24 C23 44.1(11) . .
O1 Ti1 C24 C23 -54.3(16) . .
O3 Ti1 C24 C23 135.4(10) . .
O4 Ti1 C24 C23 -146.5(10) . .
C21 Ti1 C24 C23 -73.2(11) . .
C25 Ti1 C24 C23 -113.5(16) . .
C22 Ti1 C24 C23 -32.7(10) . .
Mo1 Ti1 C24 C23 -92.7(10) . .
C23 C24 C25 C21 0.7(19) . .
Ti1 C24 C25 C21 -64.8(11) . .
C23 C24 C25 Ti1 65.5(12) . .
C22 C21 C25 C24 0(2) . .
Mo1 C21 C25 C24 132.1(12) . .
Ti1 C21 C25 C24 69.9(13) . .
C22 C21 C25 Ti1 -70.2(12) . .
Mo1 C21 C25 Ti1 62.2(7) . .
O2 Ti1 C25 C24 -29.7(14) . .
O1 Ti1 C25 C24 -148.2(10) . .
O3 Ti1 C25 C24 72.3(11) . .
O4 Ti1 C25 C24 146.6(12) . .
C21 Ti1 C25 C24 -114.4(14) . .
C23 Ti1 C25 C24 -40.1(11) . .
C22 Ti1 C25 C24 -78.2(11) . .
Mo1 Ti1 C25 C24 -159.7(11) . .
O2 Ti1 C25 C21 84.6(10) . .
O1 Ti1 C25 C21 -33.9(11) . .
O3 Ti1 C25 C21 -173.4(8) . .
O4 Ti1 C25 C21 -99.0(9) . .
C23 Ti1 C25 C21 74.3(10) . .
C22 Ti1 C25 C21 36.2(9) . .
C24 Ti1 C25 C21 114.4(14) . .
Mo1 Ti1 C25 C21 -45.3(8) . .
C2 P1 C26 C31 118.2(14) . .
C1 P1 C26 C31 -140.5(14) . .
Mo1 P1 C26 C31 -6.1(16) . .
C2 P1 C26 C27 -62.9(15) . .
C1 P1 C26 C27 38.4(15) . .
Mo1 P1 C26 C27 172.7(11) . .
C31 C26 C27 C28 0(3) . .
P1 C26 C27 C28 -179.2(14) . .
C26 C27 C28 C29 1(3) . .
C27 C28 C29 C30 1(3) . .
C28 C29 C30 C31 -3(3) . .
C27 C26 C31 C30 -2(2) . .
P1 C26 C31 C30 177.1(14) . .
C29 C30 C31 C26 3(3) . .
C3 P2 C32 C33 -153.3(13) . .
C4 P2 C32 C33 -46.2(14) . .
Mo1 P2 C32 C33 80.6(13) . .
C3 P2 C32 C37 32.4(15) . .
C4 P2 C32 C37 139.6(14) . .
Mo1 P2 C32 C37 -93.7(14) . .
C37 C32 C33 C34 1(3) . .
P2 C32 C33 C34 -173.5(16) . .
C32 C33 C34 C35 0(4) . .
C33 C34 C35 C36 -1(5) . .
C34 C35 C36 C37 1(4) . .
C35 C36 C37 C32 -1(3) . .
C33 C32 C37 C36 0(3) . .
P2 C32 C37 C36 173.6(14) . .
Ti1 O1 C38 C43 106.4(15) . .
Mo1 O1 C38 C43 -20.4(18) . .
Ti1 O1 C38 C39 -80(2) . .
Mo1 O1 C38 C39 153.4(12) . .
O1 C38 C39 C40 -178.9(14) . .
C43 C38 C39 C40 -5(2) . .
O1 C38 C39 S2 -5(2) . .
C43 C38 C39 S2 168.9(11) . .
C49 S2 C39 C38 85.8(13) . .
C49 S2 C39 C40 -100.0(12) . .
C38 C39 C40 C41 1(2) . .
S2 C39 C40 C41 -173.0(12) . .
C39 C40 C41 C42 4(2) . .
C39 C40 C41 C17 -179.8(14) . .
C7 C17 C41 C42 -176(2) . .
C6 C17 C41 C42 63(3) . .
C5 C17 C41 C42 -61(2) . .
C7 C17 C41 C40 8(3) . .
C6 C17 C41 C40 -113(2) . .
C5 C17 C41 C40 123.4(18) . .
C40 C41 C42 C43 -5(2) . .
C17 C41 C42 C43 178.7(15) . .
O1 C38 C43 C42 178.4(13) . .
C39 C38 C43 C42 4(2) . .
O1 C38 C43 S1 -1.2(18) . .
C39 C38 C43 S1 -175.9(10) . .
C41 C42 C43 C38 1(2) . .
C41 C42 C43 S1 -179.1(13) . .
C57 S1 C43 C38 -90.3(12) . .
Mo1 S1 C43 C38 17.3(12) . .
C57 S1 C43 C42 90.1(13) . .
Mo1 S1 C43 C42 -162.4(11) . .
Ti1 O2 C44 C49 109.4(13) . .
Ti1 O2 C44 C45 -77.8(17) . .
O2 C44 C45 C46 -175.6(13) . .
C49 C44 C45 C46 -2(2) . .
O2 C44 C45 S3 -1(2) . .
C49 C44 C45 S3 171.8(10) . .
C55 S3 C45 C46 -83.7(13) . .
C55 S3 C45 C44 101.9(12) . .
C44 C45 C46 C47 -1(2) . .
S3 C45 C46 C47 -175.3(12) . .
C45 C46 C47 C48 3(2) . .
C45 C46 C47 C18 177.8(15) . .
C8 C18 C47 C46 -177(3) . .
C9 C18 C47 C46 -64(3) . .
C10 C18 C47 C46 50(3) . .
C8 C18 C47 C48 -3(3) . .
C9 C18 C47 C48 110(2) . .
C10 C18 C47 C48 -136(2) . .
C46 C47 C48 C49 -2(2) . .
C18 C47 C48 C49 -176.2(15) . .
O2 C44 C49 C48 177.7(12) . .
C45 C44 C49 C48 4(2) . .
O2 C44 C49 S2 -0.3(18) . .
C45 C44 C49 S2 -174.1(10) . .
C47 C48 C49 C44 -2(2) . .
C47 C48 C49 S2 176.1(12) . .
C39 S2 C49 C44 -91.1(12) . .
C39 S2 C49 C48 91.0(12) . .
Ti1 O3 C50 C55 -82(2) . .
Ti1 O3 C50 C51 100(2) . .
C55 C50 C51 C52 -3(2) . .
O3 C50 C51 C52 175.7(14) . .
C55 C50 C51 S4 167.5(12) . .
O3 C50 C51 S4 -14(2) . .
C61 S4 C51 C52 -129.1(13) . .
C61 S4 C51 C50 60.2(13) . .
C50 C51 C52 C53 3(3) . .
S4 C51 C52 C53 -166.5(13) . .
C51 C52 C53 C54 -2(2) . .
C51 C52 C53 C19 -179.9(15) . .
C12 C19 C53 C52 -124.9(19) . .
C13 C19 C53 C52 -7(3) . .
C11 C19 C53 C52 115.2(18) . .
C12 C19 C53 C54 58(3) . .
C13 C19 C53 C54 176(2) . .
C11 C19 C53 C54 -62(2) . .
C52 C53 C54 C55 1(3) . .
C19 C53 C54 C55 178.6(16) . .
O3 C50 C55 C54 -177.0(13) . .
C51 C50 C55 C54 1(2) . .
O3 C50 C55 S3 12.7(19) . .
C51 C50 C55 S3 -168.9(11) . .
C53 C54 C55 C50 -1(3) . .
C53 C54 C55 S3 168.9(14) . .
C45 S3 C55 C50 -66.5(14) . .
C45 S3 C55 C54 123.5(13) . .
Ti1 O4 C56 C57 -99.4(13) . .
Mo1 O4 C56 C57 8.5(17) . .
Ti1 O4 C56 C61 81.9(17) . .
Mo1 O4 C56 C61 -170.3(11) . .
O4 C56 C57 C58 177.5(12) . .
C61 C56 C57 C58 -4(2) . .
O4 C56 C57 S1 -2.3(16) . .
C61 C56 C57 S1 176.6(10) . .
C43 S1 C57 C56 102.4(11) . .
Mo1 S1 C57 C56 -3.1(12) . .
C43 S1 C57 C58 -77.4(14) . .
Mo1 S1 C57 C58 177.2(12) . .
C56 C57 C58 C59 -1(2) . .
S1 C57 C58 C59 178.8(12) . .
C57 C58 C59 C60 4(2) . .
C57 C58 C59 C20 -176.8(16) . .
C14 C20 C59 C60 129.1(19) . .
C16 C20 C59 C60 -7(3) . .
C15 C20 C59 C60 -123.4(17) . .
C14 C20 C59 C58 -50(3) . .
C16 C20 C59 C58 173.4(19) . .
C15 C20 C59 C58 57(2) . .
C58 C59 C60 C61 -2(2) . .
C20 C59 C60 C61 178.7(14) . .
C59 C60 C61 C56 -3(2) . .
C59 C60 C61 S4 169.4(12) . .
C57 C56 C61 C60 6(2) . .
O4 C56 C61 C60 -175.7(13) . .
C57 C56 C61 S4 -166.1(11) . .
O4 C56 C61 S4 13(2) . .
C51 S4 C61 C60 85.6(13) . .
C51 S4 C61 C56 -102.3(13) . .
C64 C62 C63 C64 -1(11) . 5_566
C63 C62 C63 C64 -1(5) 5_566 5_566
C64 C62 C63 C62 -1(6) . 5_566
C63 C62 C63 C62 0.000(5) 5_566 5_566
C64 C62 C63 C62 1(5) 5_566 5_566
C63 C62 C64 C63 2(13) . 5_566
C64 C62 C64 C63 1(6) 5_566 5_566
C63 C62 C64 C62 1(6) . 5_566
C63 C62 C64 C62 -1(6) 5_566 5_566
C64 C62 C64 C62 0.000(4) 5_566 5_566
